data_2019190
loop_
_publ_author_name
'Wani, Naiem Ahmad'
'Gupta, Vivek Kumar'
'Kant, Rajni'
'Aravinda, Subrayashastry'
'Rai, Rajkishor'

_publ_section_title
;
 <i>C</i>~5~ and <i>C</i>~7~ intramolecular hydrogen bonds stabilize the
 structure of <i>N</i>-pyrazinoyl-gabapentin (Pyr-Gpn-OH)
;
_journal_coeditor_code QS3028
_journal_issue 10
_journal_name_full 'Acta Crystallographica Section C'
_journal_page_first 1170
_journal_page_last 1172
_journal_paper_doi 10.1107/S0108270113021781
_journal_volume 69
_journal_year 2013
_chemical_formula_iupac 'C14 H19 N3 O3'
_chemical_formula_moiety 'C14 H19 N3 O3'
_chemical_formula_sum 'C14 H19 N3 O3'
_chemical_formula_weight 277.32
_chemical_name_common Pyrazine-Gabapentin
_chemical_name_systematic
;
2-{1-[(Pyrazin-2-ylformamido)methyl]cyclohexyl}acetic acid
;
_space_group_IT_number 2
_symmetry_cell_setting triclinic
_symmetry_space_group_name_Hall '-P 1'
_symmetry_space_group_name_H-M 'P -1'
_atom_sites_solution_hydrogens geom
_atom_sites_solution_primary direct
_atom_sites_solution_secondary difmap
_audit_creation_method SHELXL97
_cell_angle_alpha 72.136(5)
_cell_angle_beta 87.590(4)
_cell_angle_gamma 75.671(4)
_cell_formula_units_Z 2
_cell_length_a 7.7253(4)
_cell_length_b 8.6778(5)
_cell_length_c 11.5759(7)
_cell_measurement_reflns_used 3944
_cell_measurement_temperature 293(2)
_cell_measurement_theta_max 28.0
_cell_measurement_theta_min 3.57
_cell_volume 715.16(7)
_computing_cell_refinement 'CrysAlis PRO (Oxford Diffraction, 2010)'
_computing_data_collection 'CrysAlis PRO (Oxford Diffraction, 2010)'
_computing_data_reduction 'CrysAlis PRO (Oxford Diffraction, 2010)'
_computing_molecular_graphics 'ORTEP-3 for Windows (Farrugia, 2012)'
_computing_publication_material 'PLATON (Spek, 2009)'
_computing_structure_refinement 'SHELXL97 (Sheldrick, 2008)'
_computing_structure_solution 'SHELXS97 (Sheldrick, 2008)'
_diffrn_ambient_temperature 293(2)
_diffrn_detector_area_resol_mean 16.1049
_diffrn_measured_fraction_theta_full 0.960
_diffrn_measured_fraction_theta_max 0.960
_diffrn_measurement_device_type 'Oxford Xcalibur Sapphire3'
_diffrn_measurement_method \w
_diffrn_radiation_monochromator graphite
_diffrn_radiation_source 'fine-focus sealed tube'
_diffrn_radiation_type MoK\a
_diffrn_radiation_wavelength 0.71073
_diffrn_reflns_av_R_equivalents 0.0326
_diffrn_reflns_av_sigmaI/netI 0.0360
_diffrn_reflns_limit_h_max 10
_diffrn_reflns_limit_h_min -10
_diffrn_reflns_limit_k_max 11
_diffrn_reflns_limit_k_min -11
_diffrn_reflns_limit_l_max 15
_diffrn_reflns_limit_l_min -15
_diffrn_reflns_number 12592
_diffrn_reflns_theta_full 28.00
_diffrn_reflns_theta_max 28.00
_diffrn_reflns_theta_min 3.58
_exptl_absorpt_coefficient_mu 0.092
_exptl_absorpt_correction_T_max 1.0000
_exptl_absorpt_correction_T_min 0.98604
_exptl_absorpt_correction_type multi-scan
_exptl_absorpt_process_details '(Crysalis PRO; Oxford Diffraction, 2010)'
_exptl_crystal_colour colourless
_exptl_crystal_density_diffrn 1.288
_exptl_crystal_density_method 'not measured'
_exptl_crystal_description rod
_exptl_crystal_F_000 296
_exptl_crystal_size_max 0.41
_exptl_crystal_size_mid 0.15
_exptl_crystal_size_min 0.10
_refine_diff_density_max 0.177
_refine_diff_density_min -0.145
_refine_ls_extinction_coef 0.025(5)
_refine_ls_extinction_expression Fc^*^=kFc[1+0.001xFc^2^\l^3^/sin(2\q)]^-1/4^
_refine_ls_extinction_method 'SHELXL97 (Sheldrick, 2008)'
_refine_ls_goodness_of_fit_ref 1.013
_refine_ls_hydrogen_treatment refall
_refine_ls_matrix_type full
_refine_ls_number_parameters 258
_refine_ls_number_reflns 3326
_refine_ls_number_restraints 0
_refine_ls_restrained_S_all 1.013
_refine_ls_R_factor_all 0.0889
_refine_ls_R_factor_gt 0.0496
_refine_ls_shift/su_max 0.000
_refine_ls_shift/su_mean 0.000
_refine_ls_structure_factor_coef Fsqd
_refine_ls_weighting_details 'calc w = 1/[\s^2^(Fo^2^)+(0.0805P)^2^+0.0541P] where P=(Fo^2^+2Fc^2^)/3'
_refine_ls_weighting_scheme calc
_refine_ls_wR_factor_gt 0.1174
_refine_ls_wR_factor_ref 0.1614
_reflns_number_gt 2048
_reflns_number_total 3326
_reflns_threshold_expression I>2\s(I)
_cod_data_source_file qs3028.cif
_cod_data_source_block I
_cod_database_code 2019190

loop_
_symmetry_equiv_pos_as_xyz
'x, y, z'
'-x, -y, -z'

loop_
_atom_site_type_symbol
_atom_site_label
_atom_site_fract_x
_atom_site_fract_y
_atom_site_fract_z
_atom_site_U_iso_or_equiv
_atom_site_adp_type
_atom_site_calc_flag
_atom_site_occupancy
_atom_site_symmetry_multiplicity
H H1G 0.686(2) 0.488(2) 0.1769(16) 0.058(5) Uiso d 1 1
H H1N 0.355(3) 0.457(3) 0.1255(19) 0.073(6) Uiso d 1 1
H H2B 0.627(3) 0.306(3) 0.492(2) 0.083(7) Uiso d 1 1
H H5 0.131(3) 0.911(3) 0.1984(19) 0.068(6) Uiso d 1 1
H H2G 0.658(2) 0.341(2) 0.1307(17) 0.058(5) Uiso d 1 1
H H2 -0.139(3) 0.650(3) -0.0047(19) 0.077(6) Uiso d 1 1
H H1A 0.371(3) 0.281(3) 0.342(2) 0.078(7) Uiso d 1 1
H H4B 0.829(3) 0.102(3) 0.2722(19) 0.068(6) Uiso d 1 1
H H2A 0.511(3) 0.122(3) 0.427(2) 0.080(7) Uiso d 1 1
H H1B 0.515(3) 0.476(3) 0.3923(17) 0.062(5) Uiso d 1 1
H H3 -0.304(3) 0.896(3) 0.050(2) 0.085(7) Uiso d 1 1
H H6G 1.080(4) 0.148(3) 0.346(2) 0.101(8) Uiso d 1 1
H H5G 0.980(4) 0.305(4) 0.247(3) 0.124(13) Uiso d 1 1
H H4G 0.777(3) 0.507(3) 0.471(2) 0.087(7) Uiso d 1 1
H H3B 0.823(3) 0.066(3) 0.421(3) 0.104(9) Uiso d 1 1
H H1D 1.060(4) 0.380(4) 0.412(3) 0.129(11) Uiso d 1 1
H H1M 0.483(4) -0.116(4) 0.260(3) 0.120(10) Uiso d 1 1
H H3G 0.785(4) 0.556(4) 0.318(3) 0.118(10) Uiso d 1 1
H H2D 0.965(4) 0.242(4) 0.501(3) 0.113(13) Uiso d 1 1
N N2 0.0902(2) 0.64318(19) 0.07084(14) 0.0555(4) Uani d 1 1
C C2 -0.0822(3) 0.7087(3) 0.04216(19) 0.0610(5) Uani d 1 1
C C3 -0.1777(3) 0.8475(3) 0.0709(2) 0.0676(6) Uani d 1 1
N N3 -0.1018(3) 0.9239(2) 0.13047(18) 0.0770(6) Uani d 1 1
C C5 0.0719(3) 0.8599(3) 0.1575(2) 0.0676(6) Uani d 1 1
C C6 0.1689(2) 0.7219(2) 0.12800(16) 0.0507(5) Uani d 1 1
C C0' 0.3641(3) 0.6548(2) 0.15965(16) 0.0526(5) Uani d 1 1
O O0 0.45127(19) 0.73629(17) 0.19233(15) 0.0750(5) Uani d 1 1
N N1 0.4342(2) 0.50270(18) 0.15107(13) 0.0512(4) Uani d 1 1
C C1G 0.6165(3) 0.4068(3) 0.18565(17) 0.0522(5) Uani d 1 1
C C1B 0.6390(2) 0.2881(2) 0.31614(15) 0.0463(4) Uani d 1 1
C C1A 0.4881(3) 0.1961(3) 0.34526(18) 0.0556(5) Uani d 1 1
C C1' 0.4672(2) 0.0999(2) 0.26079(18) 0.0535(5) Uani d 1 1
O O1 0.4980(2) -0.06169(17) 0.31539(14) 0.0766(5) Uani d 1 1
O O2 0.4235(2) 0.16177(18) 0.15526(14) 0.0800(5) Uani d 1 1
C C1B1 0.6297(3) 0.3843(3) 0.4090(2) 0.0579(5) Uani d 1 1
C C1G1 0.7878(3) 0.4591(4) 0.4060(3) 0.0856(9) Uani d 1 1
C C1D 0.9640(4) 0.3269(6) 0.4232(5) 0.1135(13) Uani d 1 1
C C1G2 0.9768(3) 0.2346(5) 0.3296(4) 0.1009(12) Uani d 1 1
C C1B2 0.8196(3) 0.1594(3) 0.3335(3) 0.0713(7) Uani d 1 1

loop_
_atom_site_aniso_label
_atom_site_aniso_U_11
_atom_site_aniso_U_22
_atom_site_aniso_U_33
_atom_site_aniso_U_12
_atom_site_aniso_U_13
_atom_site_aniso_U_23
N2 0.0678(11) 0.0495(9) 0.0588(9) -0.0233(8) 0.0016(8) -0.0230(8)
C2 0.0650(13) 0.0623(12) 0.0664(13) -0.0266(11) 0.0017(10) -0.0261(11)
C3 0.0637(14) 0.0751(15) 0.0705(14) -0.0211(12) 0.0061(11) -0.0288(12)
N3 0.0736(13) 0.0793(13) 0.0879(13) -0.0074(10) -0.0007(10) -0.0483(11)
C5 0.0757(15) 0.0648(13) 0.0757(14) -0.0161(11) -0.0057(11) -0.0406(12)
C6 0.0682(12) 0.0413(9) 0.0484(10) -0.0199(9) 0.0012(8) -0.0169(8)
C0' 0.0694(12) 0.0426(10) 0.0535(10) -0.0224(9) 0.0011(9) -0.0187(8)
O0 0.0791(10) 0.0548(8) 0.1081(12) -0.0284(7) -0.0078(8) -0.0386(8)
N1 0.0608(10) 0.0456(9) 0.0545(9) -0.0180(8) -0.0039(7) -0.0213(7)
C1G 0.0557(11) 0.0587(11) 0.0546(11) -0.0218(10) 0.0137(9) -0.0305(10)
C1B 0.0481(9) 0.0506(10) 0.0504(10) -0.0115(8) 0.0018(7) -0.0309(8)
C1A 0.0754(14) 0.0515(11) 0.0498(12) -0.0268(11) 0.0066(10) -0.0213(10)
C1' 0.0599(11) 0.0471(10) 0.0624(12) -0.0201(9) -0.0019(9) -0.0231(9)
O1 0.1225(13) 0.0489(8) 0.0686(10) -0.0361(9) -0.0017(8) -0.0203(7)
O2 0.1212(13) 0.0572(9) 0.0672(10) -0.0219(9) -0.0310(9) -0.0226(8)
C1B1 0.0643(13) 0.0654(13) 0.0600(13) -0.0169(11) 0.0028(10) -0.0413(11)
C1G1 0.0698(15) 0.113(2) 0.116(2) -0.0320(14) 0.0060(14) -0.087(2)
C1D 0.0646(17) 0.158(3) 0.161(4) -0.024(2) -0.0146(19) -0.111(3)
C1G2 0.0474(14) 0.138(3) 0.148(3) -0.0034(16) -0.0053(16) -0.101(3)
C1B2 0.0628(13) 0.0753(15) 0.0874(17) 0.0008(11) -0.0115(11) -0.0538(15)

loop_
_atom_type_symbol
_atom_type_description
_atom_type_scat_dispersion_real
_atom_type_scat_dispersion_imag
_atom_type_scat_source
C C 0.0033 0.0016 'International Tables Vol C Tables 4.2.6.8 and 6.1.1.4'
H H 0.0000 0.0000 'International Tables Vol C Tables 4.2.6.8 and 6.1.1.4'
N N 0.0061 0.0033 'International Tables Vol C Tables 4.2.6.8 and 6.1.1.4'
O O 0.0106 0.0060 'International Tables Vol C Tables 4.2.6.8 and 6.1.1.4'

loop_
_geom_angle_atom_site_label_1
_geom_angle_atom_site_label_2
_geom_angle_atom_site_label_3
_geom_angle
C2 N2 C6 116.12(16)
N2 C2 C3 122.69(19)
N2 C2 H2 115.1(12)
C3 C2 H2 122.2(12)
N3 C3 C2 121.6(2)
N3 C3 H3 115.9(13)
C2 C3 H3 122.5(13)
C3 N3 C5 115.73(19)
N3 C5 C6 122.96(19)
N3 C5 H5 118.6(12)
C6 C5 H5 118.4(12)
N2 C6 C5 120.85(19)
N2 C6 C0' 118.04(15)
C5 C6 C0' 121.11(16)
O0 C0' N1 123.34(18)
O0 C0' C6 121.32(16)
N1 C0' C6 115.34(15)
C0' N1 C1G 125.42(16)
C0' N1 H1N 114.4(13)
C1G N1 H1N 120.0(13)
N1 C1G C1B 113.67(14)
N1 C1G H1G 105.9(11)
C1B C1G H1G 109.7(11)
N1 C1G H2G 109.3(11)
C1B C1G H2G 108.3(11)
H1G C1G H2G 110.0(15)
C1B2 C1B C1G 109.94(16)
C1B2 C1B C1B1 108.88(15)
C1G C1B C1B1 111.26(15)
C1B2 C1B C1A 109.17(17)
C1G C1B C1A 110.92(14)
C1B1 C1B C1A 106.58(14)
C1' C1A C1B 115.47(15)
C1' C1A H1A 107.4(12)
C1B C1A H1A 108.4(12)
C1' C1A H2A 109.6(13)
C1B C1A H2A 107.3(13)
H1A C1A H2A 108.4(17)
O2 C1' O1 122.56(17)
O2 C1' C1A 124.60(18)
O1 C1' C1A 112.82(18)
C1' O1 H1M 109.9(18)
C1G1 C1B1 C1B 113.19(17)
C1G1 C1B1 H2B 108.2(13)
C1B C1B1 H2B 108.4(13)
C1G1 C1B1 H1B 109.5(11)
C1B C1B1 H1B 108.6(11)
H2B C1B1 H1B 108.8(17)
C1B1 C1G1 C1D 111.5(3)
C1B1 C1G1 H4G 107.8(14)
C1D C1G1 H4G 109.1(14)
C1B1 C1G1 H3G 109.0(15)
C1D C1G1 H3G 109.3(15)
H4G C1G1 H3G 110(2)
C1G2 C1D C1G1 110.5(2)
C1G2 C1D H1D 108(2)
C1G1 C1D H1D 109(2)
C1G2 C1D H2D 105(2)
C1G1 C1D H2D 108.5(19)
H1D C1D H2D 116(3)
C1B2 C1G2 C1D 111.5(3)
C1B2 C1G2 H6G 107.6(16)
C1D C1G2 H6G 109.6(16)
C1B2 C1G2 H5G 106.4(19)
C1D C1G2 H5G 113(2)
H6G C1G2 H5G 108(2)
C1G2 C1B2 C1B 113.2(2)
C1G2 C1B2 H4B 110.6(12)
C1B C1B2 H4B 109.2(12)
C1G2 C1B2 H3B 108.5(14)
C1B C1B2 H3B 108.4(14)
H4B C1B2 H3B 106.8(18)

loop_
_geom_bond_atom_site_label_1
_geom_bond_atom_site_label_2
_geom_bond_distance
N2 C2 1.325(3)
N2 C6 1.338(2)
C2 C3 1.375(3)
C2 H2 1.02(2)
C3 N3 1.329(3)
C3 H3 0.97(2)
N3 C5 1.330(3)
C5 C6 1.378(3)
C5 H5 0.94(2)
C6 C0' 1.492(3)
C0' O0 1.232(2)
C0' N1 1.329(2)
N1 C1G 1.449(2)
N1 H1N 0.91(2)
C1G C1B 1.533(3)
C1G H1G 0.968(19)
C1G H2G 0.975(19)
C1B C1B2 1.532(3)
C1B C1B1 1.540(2)
C1B C1A 1.540(2)
C1A C1' 1.503(2)
C1A H1A 1.01(2)
C1A H2A 0.96(2)
C1' O2 1.199(2)
C1' O1 1.314(2)
O1 H1M 0.93(3)
C1B1 C1G1 1.513(3)
C1B1 H2B 0.99(2)
C1B1 H1B 1.01(2)
C1G1 C1D 1.523(4)
C1G1 H4G 0.96(2)
C1G1 H3G 1.10(3)
C1D C1G2 1.519(4)
C1D H1D 0.95(3)
C1D H2D 0.97(3)
C1G2 C1B2 1.508(4)
C1G2 H6G 0.93(3)
C1G2 H5G 0.97(3)
C1B2 H4B 0.97(2)
C1B2 H3B 1.08(3)

loop_
_geom_hbond_atom_site_label_D
_geom_hbond_atom_site_label_H
_geom_hbond_atom_site_label_A
_geom_hbond_site_symmetry_A
_geom_hbond_distance_DH
_geom_hbond_distance_HA
_geom_hbond_distance_DA
_geom_hbond_angle_DHA
_geom_hbond_publ_flag
N1 H1N O2 . 0.91(2) 2.40(3) 2.965(2) 120.2(19) yes
N1 H1N N2 . 0.91(2) 2.25(2) 2.707(2) 111(2) yes
C1G H1G O0 . 0.96(2) 2.49(2) 2.852(3) 102.0(15) yes
O1 H1M O0 1_545 0.94(3) 1.75(3) 2.670(2) 165(3) yes
C1B2 H4B N3 1_645 0.97(2) 2.54(2) 3.503(4) 171.0(19) yes

loop_
_geom_torsion_atom_site_label_1
_geom_torsion_atom_site_label_2
_geom_torsion_atom_site_label_3
_geom_torsion_atom_site_label_4
_geom_torsion
C6 N2 C2 C3 -1.2(3)
N2 C2 C3 N3 -0.5(3)
C2 C3 N3 C5 1.5(3)
C3 N3 C5 C6 -0.9(3)
C2 N2 C6 C5 1.9(3)
C2 N2 C6 C0' -178.66(16)
N3 C5 C6 N2 -0.9(3)
N3 C5 C6 C0' 179.67(19)
N2 C6 C0' O0 167.00(17)
C5 C6 C0' O0 -13.5(3)
N2 C6 C0' N1 -13.6(2)
C5 C6 C0' N1 165.85(18)
O0 C0' N1 C1G 4.3(3)
C6 C0' N1 C1G -175.07(15)
C0' N1 C1G C1B 93.3(2)
N1 C1G C1B C1B2 164.35(15)
N1 C1G C1B C1B1 -74.95(18)
N1 C1G C1B C1A 43.51(19)
C1B2 C1B C1A C1' -65.4(2)
C1G C1B C1A C1' 55.9(2)
C1B1 C1B C1A C1' 177.17(18)
C1B C1A C1' O2 -65.2(3)
C1B C1A C1' O1 116.4(2)
C1B2 C1B C1B1 C1G1 53.0(3)
C1G C1B C1B1 C1G1 -68.3(2)
C1A C1B C1B1 C1G1 170.6(2)
C1B C1B1 C1G1 C1D -55.2(3)
C1B1 C1G1 C1D C1G2 55.1(5)
C1G1 C1D C1G2 C1B2 -55.6(5)
C1D C1G2 C1B2 C1B 56.3(4)
C1G C1B C1B2 C1G2 68.7(3)
C1B1 C1B C1B2 C1G2 -53.4(3)
C1A C1B C1B2 C1G2 -169.4(2)
